data_7024914
loop_
_publ_author_name
'Tiempos-Flores, Norma'
'Metta-Maga\~na, Alejandro-Jos\'e'
'Montiel-Palma, Virginia'
'Cort\'es-Llamas, Sara-Ang\'elica'
'Mu\~noz-Hern\'andez, Miguel-Angel'

_publ_section_title
;
 Aluminium complexes derived from tridentate thioetherbis(phenolate)
 ligands and their activity in Diels-Alder catalysis.
;
_journal_issue 18
_journal_name_full 'Dalton transactions (Cambridge, England : 2003)'
_journal_page_first 4312
_journal_page_last 4320
_journal_paper_doi 10.1039/b922657e
_journal_volume 39
_journal_year 2010
_chemical_formula_sum 'C36 H57 Al O3 S'
_chemical_formula_weight 596.86
_chemical_name_systematic
;
?
;
_space_group_IT_number 19
_symmetry_cell_setting orthorhombic
_symmetry_space_group_name_Hall 'P 2ac 2ab'
_symmetry_space_group_name_H-M 'P 21 21 21'
_atom_sites_solution_hydrogens geom
_atom_sites_solution_primary direct
_atom_sites_solution_secondary difmap
_audit_creation_method SHELXL-97
_cell_angle_alpha 90.00
_cell_angle_beta 90.00
_cell_angle_gamma 90.00
_cell_formula_units_Z 4
_cell_length_a 12.3409(9)
_cell_length_b 14.9874(11)
_cell_length_c 20.6407(15)
_cell_measurement_temperature 100(2)
_cell_volume 3817.7(5)
_computing_cell_refinement 'Bruker SMART'
_computing_data_collection 'Bruker SMART'
_computing_data_reduction 'Bruker SHELXTL'
_computing_molecular_graphics 'Bruker SHELXTL'
_computing_publication_material 'Bruker SHELXTL'
_computing_structure_refinement 'SHELXL-97 (Sheldrick, 1997)'
_computing_structure_solution 'SHELXS-97 (Sheldrick, 1990)'
_diffrn_ambient_temperature 100(2)
_diffrn_measured_fraction_theta_full 0.999
_diffrn_measured_fraction_theta_max 0.999
_diffrn_measurement_device_type 'CCD area detector'
_diffrn_measurement_method 'phi and omega scans'
_diffrn_radiation_monochromator graphite
_diffrn_radiation_source 'fine-focus sealed tube'
_diffrn_radiation_type MoK\a
_diffrn_radiation_wavelength 0.71073
_diffrn_reflns_av_R_equivalents 0.0361
_diffrn_reflns_av_sigmaI/netI 0.0380
_diffrn_reflns_limit_h_max 14
_diffrn_reflns_limit_h_min -14
_diffrn_reflns_limit_k_max 17
_diffrn_reflns_limit_k_min -17
_diffrn_reflns_limit_l_max 24
_diffrn_reflns_limit_l_min -24
_diffrn_reflns_number 37254
_diffrn_reflns_theta_full 25.00
_diffrn_reflns_theta_max 25.00
_diffrn_reflns_theta_min 1.68
_exptl_absorpt_coefficient_mu 0.137
_exptl_absorpt_correction_T_max 0.9784
_exptl_absorpt_correction_T_min 0.9575
_exptl_absorpt_correction_type numerical
_exptl_crystal_colour colorless
_exptl_crystal_density_diffrn 1.038
_exptl_crystal_density_method 'not measured'
_exptl_crystal_description rectangular
_exptl_crystal_F_000 1304
_exptl_crystal_size_max 0.32
_exptl_crystal_size_mid 0.26
_exptl_crystal_size_min 0.16
_refine_diff_density_max 0.401
_refine_diff_density_min -0.242
_refine_diff_density_rms 0.049
_refine_ls_abs_structure_details 'Flack H D (1983), Acta Cryst. A39, 876-881'
_refine_ls_abs_structure_Flack 0.00(12)
_refine_ls_extinction_method none
_refine_ls_goodness_of_fit_ref 0.972
_refine_ls_hydrogen_treatment constr
_refine_ls_matrix_type full
_refine_ls_number_parameters 371
_refine_ls_number_reflns 6737
_refine_ls_number_restraints 145
_refine_ls_restrained_S_all 1.074
_refine_ls_R_factor_all 0.0776
_refine_ls_R_factor_gt 0.0597
_refine_ls_shift/su_max 0.002
_refine_ls_shift/su_mean 0.000
_refine_ls_structure_factor_coef Fsqd
_refine_ls_weighting_details 'calc w=1/[\s^2^(Fo^2^)+(0.1081P)^2^+0.0000P] where P=(Fo^2^+2Fc^2^)/3'
_refine_ls_weighting_scheme calc
_refine_ls_wR_factor_gt 0.1567
_refine_ls_wR_factor_ref 0.1656
_reflns_number_gt 4854
_reflns_number_total 6737
_reflns_threshold_expression >2sigma(I)
_cod_data_source_file b922657e.txt
_cod_data_source_block complex_3
_cod_depositor_comments
;
The following automatic conversions were performed:

'_symmetry_cell_setting' value 'Orthorhombic' changed to
'orthorhombic' according to
/home/saulius/struct/CIF-dictionaries/cif_core.dic dictionary named
'cif_core.dic' version 2.4.2 from 2011-04-26.

Automatic conversion script
Id: cif_fix_values 1891 2012-01-12 08:04:46Z andrius 
;
_cod_original_sg_symbol_H-M P2(1)2(1)2(1)
_cod_database_code 7024914

loop_
_symmetry_equiv_pos_as_xyz
'x, y, z'
'-x+1/2, -y, z+1/2'
'-x, y+1/2, -z+1/2'
'x+1/2, -y+1/2, -z'

loop_
_atom_site_label
_atom_site_type_symbol
_atom_site_fract_x
_atom_site_fract_y
_atom_site_fract_z
_atom_site_U_iso_or_equiv
_atom_site_adp_type
_atom_site_occupancy
_atom_site_symmetry_multiplicity
_atom_site_calc_flag
_atom_site_refinement_flags
Al1 Al 0.79972(10) 0.66786(8) 0.91683(5) 0.0598(3) Uani 1 1 d .
O1 O 0.8733(2) 0.76491(17) 0.89502(12) 0.0654(7) Uani 1 1 d .
O2 O 0.8755(2) 0.58813(17) 0.96003(12) 0.0652(7) Uani 1 1 d .
S1 S 0.90869(8) 0.60263(6) 0.81947(4) 0.0574(3) Uani 1 1 d .
C1 C 0.9521(3) 0.7755(3) 0.85165(18) 0.0572(9) Uani 1 1 d .
C2 C 0.9844(3) 0.7027(2) 0.81284(18) 0.0559(9) Uani 1 1 d .
C3 C 1.0664(3) 0.7094(3) 0.76812(19) 0.0604(10) Uani 1 1 d .
H3A H 1.0856 0.6587 0.7430 0.073 Uiso 1 1 calc R
C4 C 1.1212(3) 0.7881(3) 0.75903(19) 0.0641(10) Uani 1 1 d .
C5 C 1.0882(4) 0.8598(3) 0.7972(2) 0.0663(10) Uani 1 1 d .
H5A H 1.1246 0.9151 0.7915 0.080 Uiso 1 1 calc R
C6 C 1.0060(3) 0.8562(2) 0.84300(17) 0.0581(9) Uani 1 1 d .
C7 C 1.2128(4) 0.7944(3) 0.7086(2) 0.0914(14) Uani 1 1 d DU
C8 C 1.2757(7) 0.8750(5) 0.7155(6) 0.260(5) Uani 1 1 d DU
H8A H 1.3326 0.8763 0.6824 0.391 Uiso 1 1 calc R
H8B H 1.3089 0.8764 0.7586 0.391 Uiso 1 1 calc R
H8C H 1.2284 0.9269 0.7102 0.391 Uiso 1 1 calc R
C9 C 1.1695(6) 0.7995(7) 0.6437(3) 0.226(4) Uani 1 1 d DU
H9A H 1.2292 0.8033 0.6126 0.339 Uiso 1 1 calc R
H9B H 1.1236 0.8526 0.6399 0.339 Uiso 1 1 calc R
H9C H 1.1262 0.7461 0.6348 0.339 Uiso 1 1 calc R
C10 C 1.2854(5) 0.7189(4) 0.7108(4) 0.170(3) Uani 1 1 d DU
H10A H 1.3416 0.7259 0.6777 0.255 Uiso 1 1 calc R
H10B H 1.2446 0.6640 0.7027 0.255 Uiso 1 1 calc R
H10C H 1.3194 0.7157 0.7537 0.255 Uiso 1 1 calc R
C11 C 0.9758(4) 0.9396(3) 0.8835(2) 0.0699(11) Uani 1 1 d .
C12 C 0.9961(5) 0.9211(3) 0.9549(2) 0.0919(15) Uani 1 1 d .
H12A H 0.9769 0.9739 0.9804 0.138 Uiso 1 1 calc R
H12B H 1.0729 0.9070 0.9615 0.138 Uiso 1 1 calc R
H12C H 0.9517 0.8704 0.9688 0.138 Uiso 1 1 calc R
C13 C 0.8580(4) 0.9636(3) 0.8728(3) 0.0897(15) Uani 1 1 d .
H13A H 0.8396 1.0161 0.8989 0.135 Uiso 1 1 calc R
H13B H 0.8121 0.9133 0.8856 0.135 Uiso 1 1 calc R
H13C H 0.8462 0.9770 0.8268 0.135 Uiso 1 1 calc R
C14 C 1.0433(5) 1.0210(3) 0.8643(3) 0.0904(15) Uani 1 1 d .
H14A H 1.0225 1.0721 0.8911 0.136 Uiso 1 1 calc R
H14B H 1.0305 1.0350 0.8185 0.136 Uiso 1 1 calc R
H14C H 1.1204 1.0079 0.8708 0.136 Uiso 1 1 calc R
C15 C 0.9489(3) 0.5311(3) 0.93828(19) 0.0579(9) Uani 1 1 d .
C16 C 0.9836(3) 0.5336(2) 0.87315(18) 0.0546(9) Uani 1 1 d .
C17 C 1.0649(3) 0.4805(2) 0.8495(2) 0.0610(10) Uani 1 1 d .
H17A H 1.0855 0.4852 0.8053 0.073 Uiso 1 1 calc R
C18 C 1.1172(3) 0.4206(3) 0.8891(2) 0.0694(11) Uani 1 1 d .
C19 C 1.0796(4) 0.4159(3) 0.9531(2) 0.0749(12) Uani 1 1 d .
H19A H 1.1148 0.3749 0.9812 0.090 Uiso 1 1 calc R
C20 C 0.9962(4) 0.4653(3) 0.9786(2) 0.0662(10) Uani 1 1 d .
C21 C 1.2111(4) 0.3631(3) 0.8669(2) 0.0961(15) Uani 1 1 d DU
C22 C 1.2564(7) 0.3928(6) 0.8031(4) 0.221(4) Uani 1 1 d DU
H22A H 1.1986 0.3929 0.7705 0.331 Uiso 1 1 calc R
H22B H 1.3140 0.3518 0.7896 0.331 Uiso 1 1 calc R
H22C H 1.2861 0.4531 0.8074 0.331 Uiso 1 1 calc R
C23 C 1.1750(6) 0.2685(4) 0.8581(5) 0.197(4) Uani 1 1 d DU
H23A H 1.1460 0.2457 0.8991 0.296 Uiso 1 1 calc R
H23B H 1.2368 0.2318 0.8447 0.296 Uiso 1 1 calc R
H23C H 1.1186 0.2659 0.8247 0.296 Uiso 1 1 calc R
C24 C 1.3039(5) 0.3641(6) 0.9137(4) 0.189(4) Uani 1 1 d DU
H24A H 1.2788 0.3438 0.9563 0.284 Uiso 1 1 calc R
H24B H 1.3324 0.4249 0.9173 0.284 Uiso 1 1 calc R
H24C H 1.3612 0.3242 0.8981 0.284 Uiso 1 1 calc R
C25 C 0.9590(5) 0.4532(3) 1.0490(3) 0.0889(15) Uani 1 1 d .
C26 C 1.0128(6) 0.3693(5) 1.0797(3) 0.142(3) Uani 1 1 d .
H26A H 0.9880 0.3628 1.1246 0.213 Uiso 1 1 calc R
H26B H 1.0917 0.3761 1.0790 0.213 Uiso 1 1 calc R
H26C H 0.9923 0.3162 1.0549 0.213 Uiso 1 1 calc R
C27 C 0.8381(5) 0.4404(4) 1.0516(3) 0.118(2) Uani 1 1 d .
H27A H 0.8021 0.4929 1.0333 0.177 Uiso 1 1 calc R
H27B H 0.8154 0.4325 1.0968 0.177 Uiso 1 1 calc R
H27C H 0.8182 0.3874 1.0265 0.177 Uiso 1 1 calc R
C28 C 0.9963(5) 0.5324(4) 1.0879(2) 0.1089(18) Uani 1 1 d .
H28A H 0.9638 0.5869 1.0703 0.163 Uiso 1 1 calc R
H28B H 1.0754 0.5369 1.0857 0.163 Uiso 1 1 calc R
H28C H 0.9739 0.5250 1.1332 0.163 Uiso 1 1 calc R
C29 C 0.6599(4) 0.6299(5) 0.8816(2) 0.1037(17) Uani 1 1 d U
H29A H 0.6560 0.5645 0.8879 0.124 Uiso 1 1 calc R
H29B H 0.6037 0.6563 0.9100 0.124 Uiso 1 1 calc R
C30 C 0.6265(5) 0.6461(4) 0.8179(3) 0.136(2) Uani 1 1 d DU
H30A H 0.6895 0.6365 0.7882 0.163 Uiso 1 1 calc R
C31 C 0.5283(5) 0.5901(6) 0.7924(4) 0.161(3) Uani 1 1 d DU
H31A H 0.5478 0.5267 0.7920 0.241 Uiso 1 1 calc R
H31B H 0.5098 0.6093 0.7484 0.241 Uiso 1 1 calc R
H31C H 0.4659 0.5991 0.8210 0.241 Uiso 1 1 calc R
C32 C 0.5927(8) 0.7466(5) 0.8148(4) 0.181(3) Uani 1 1 d DU
H32A H 0.6529 0.7838 0.8300 0.271 Uiso 1 1 calc R
H32B H 0.5294 0.7564 0.8426 0.271 Uiso 1 1 calc R
H32C H 0.5747 0.7626 0.7701 0.271 Uiso 1 1 calc R
O3 O 0.7502(2) 0.72266(19) 0.99697(13) 0.0728(8) Uani 1 1 d DU
C33 C 0.8113(4) 0.7300(3) 1.0556(2) 0.0876(13) Uani 1 1 d DU
H33A H 0.8896 0.7359 1.0459 0.105 Uiso 1 1 calc R
H33B H 0.8004 0.6766 1.0831 0.105 Uiso 1 1 calc R
C34 C 0.7708(5) 0.8107(4) 1.0888(3) 0.1113(17) Uani 1 1 d DU
H34A H 0.7241 0.7941 1.1258 0.134 Uiso 1 1 calc R
H34B H 0.8320 0.8470 1.1051 0.134 Uiso 1 1 calc R
C35 C 0.7097(6) 0.8601(4) 1.0413(3) 0.1165(17) Uani 1 1 d DU
H35A H 0.7563 0.9049 1.0197 0.140 Uiso 1 1 calc R
H35B H 0.6481 0.8912 1.0620 0.140 Uiso 1 1 calc R
C36 C 0.6709(4) 0.7953(3) 0.9948(2) 0.0913(13) Uani 1 1 d DU
H36A H 0.6673 0.8216 0.9508 0.110 Uiso 1 1 calc R
H36B H 0.5979 0.7735 1.0069 0.110 Uiso 1 1 calc R

loop_
_atom_site_aniso_label
_atom_site_aniso_U_11
_atom_site_aniso_U_22
_atom_site_aniso_U_33
_atom_site_aniso_U_23
_atom_site_aniso_U_13
_atom_site_aniso_U_12
Al1 0.0569(7) 0.0666(7) 0.0559(6) -0.0022(6) 0.0017(5) 0.0081(6)
O1 0.0759(18) 0.0590(15) 0.0612(15) -0.0030(12) 0.0118(14) 0.0142(13)
O2 0.0763(18) 0.0613(16) 0.0579(15) 0.0037(13) 0.0070(13) 0.0102(14)
S1 0.0610(5) 0.0565(5) 0.0548(5) -0.0040(4) -0.0044(5) 0.0063(5)
C1 0.060(2) 0.056(2) 0.056(2) 0.0014(18) -0.0009(18) 0.0137(19)
C2 0.061(2) 0.051(2) 0.056(2) 0.0022(17) -0.0076(19) 0.0125(17)
C3 0.069(3) 0.052(2) 0.061(2) -0.0016(18) 0.005(2) 0.012(2)
C4 0.062(2) 0.058(2) 0.073(3) 0.007(2) 0.008(2) 0.012(2)
C5 0.072(3) 0.050(2) 0.076(2) 0.0107(18) 0.001(2) 0.004(2)
C6 0.068(2) 0.051(2) 0.055(2) 0.0051(16) -0.003(2) 0.0113(19)
C7 0.093(3) 0.071(3) 0.110(3) 0.013(3) 0.040(3) 0.015(2)
C8 0.233(8) 0.156(5) 0.393(11) -0.102(7) 0.229(7) -0.084(6)
C9 0.137(6) 0.430(12) 0.110(4) 0.107(6) 0.054(4) 0.056(7)
C10 0.133(5) 0.153(5) 0.225(7) 0.062(6) 0.092(5) 0.069(5)
C11 0.089(3) 0.052(2) 0.069(3) 0.0028(19) 0.001(2) 0.007(2)
C12 0.130(4) 0.078(3) 0.068(3) -0.006(2) -0.001(3) 0.001(3)
C13 0.110(4) 0.067(3) 0.092(3) -0.004(3) 0.004(3) 0.036(3)
C14 0.124(4) 0.054(3) 0.093(3) -0.005(2) 0.014(3) 0.000(3)
C15 0.057(2) 0.052(2) 0.065(2) -0.0002(18) 0.0006(18) -0.0026(19)
C16 0.062(2) 0.0419(18) 0.060(2) -0.0014(16) -0.0050(18) -0.0037(18)
C17 0.056(2) 0.059(2) 0.067(2) -0.0058(19) -0.0021(19) 0.0048(19)
C18 0.067(3) 0.055(2) 0.086(3) -0.001(2) -0.004(2) 0.004(2)
C19 0.080(3) 0.059(2) 0.087(3) 0.014(2) -0.011(3) 0.006(2)
C20 0.070(3) 0.056(2) 0.072(3) 0.0081(19) 0.000(2) 0.002(2)
C21 0.091(3) 0.085(3) 0.112(4) -0.007(3) -0.001(3) 0.036(3)
C22 0.208(8) 0.265(8) 0.189(7) 0.056(7) 0.100(6) 0.163(7)
C23 0.146(6) 0.110(4) 0.336(11) -0.093(6) 0.009(7) 0.033(5)
C24 0.100(4) 0.248(9) 0.221(7) -0.078(7) -0.035(5) 0.079(5)
C25 0.101(4) 0.086(3) 0.080(3) 0.027(3) 0.009(3) 0.013(3)
C26 0.165(6) 0.146(6) 0.115(4) 0.075(4) 0.033(5) 0.039(5)
C27 0.102(4) 0.128(5) 0.124(5) 0.050(4) 0.025(4) -0.002(4)
C28 0.127(5) 0.130(5) 0.069(3) 0.010(3) 0.002(3) 0.004(4)
C29 0.071(3) 0.160(5) 0.080(3) -0.022(3) 0.000(2) 0.008(3)
C30 0.079(3) 0.231(6) 0.099(4) -0.034(5) 0.003(3) 0.017(4)
C31 0.118(5) 0.211(7) 0.153(6) -0.084(6) -0.055(5) 0.038(5)
C32 0.189(8) 0.201(7) 0.152(6) 0.054(6) -0.045(6) -0.035(6)
O3 0.0764(18) 0.0774(17) 0.0646(16) -0.0053(14) 0.0041(13) 0.0161(15)
C33 0.097(3) 0.099(3) 0.067(2) -0.007(2) -0.005(2) 0.015(3)
C34 0.125(4) 0.120(4) 0.089(3) -0.035(3) -0.005(3) 0.020(3)
C35 0.131(4) 0.100(3) 0.119(4) -0.029(3) 0.003(3) 0.031(3)
C36 0.095(3) 0.090(3) 0.088(3) -0.010(2) 0.007(2) 0.030(3)

loop_
_atom_type_symbol
_atom_type_description
_atom_type_scat_dispersion_real
_atom_type_scat_dispersion_imag
_atom_type_scat_source
C C 0.0033 0.0016 'International Tables Vol C Tables 4.2.6.8 and 6.1.1.4'
H H 0.0000 0.0000 'International Tables Vol C Tables 4.2.6.8 and 6.1.1.4'
O O 0.0106 0.0060 'International Tables Vol C Tables 4.2.6.8 and 6.1.1.4'
Al Al 0.0645 0.0514 'International Tables Vol C Tables 4.2.6.8 and 6.1.1.4'
S S 0.1246 0.1234 'International Tables Vol C Tables 4.2.6.8 and 6.1.1.4'

loop_
_geom_angle_atom_site_label_1
_geom_angle_atom_site_label_2
_geom_angle_atom_site_label_3
_geom_angle
O2 Al1 O1 114.44(14)
O2 Al1 O3 91.30(13)
O1 Al1 O3 91.74(13)
O2 Al1 C29 117.4(2)
O1 Al1 C29 126.5(2)
O3 Al1 C29 99.33(18)
O2 Al1 S1 82.07(9)
O1 Al1 S1 81.25(9)
O3 Al1 S1 167.26(11)
C29 Al1 S1 93.39(15)
C1 O1 Al1 130.0(2)
C15 O2 Al1 129.1(2)
C2 S1 C16 105.48(16)
C2 S1 Al1 90.82(13)
C16 S1 Al1 90.35(13)
O1 C1 C6 122.6(3)
O1 C1 C2 119.7(4)
C6 C1 C2 117.6(3)
C3 C2 C1 122.2(3)
C3 C2 S1 120.2(3)
C1 C2 S1 117.5(3)
C4 C3 C2 121.2(3)
C4 C3 H3A 119.4
C2 C3 H3A 119.4
C3 C4 C5 116.2(4)
C3 C4 C7 120.4(4)
C5 C4 C7 123.4(4)
C6 C5 C4 124.7(4)
C6 C5 H5A 117.6
C4 C5 H5A 117.6
C5 C6 C1 118.0(3)
C5 C6 C11 120.9(4)
C1 C6 C11 121.1(3)
C10 C7 C8 108.6(5)
C10 C7 C9 107.6(6)
C8 C7 C9 104.2(6)
C10 C7 C4 112.7(4)
C8 C7 C4 112.3(5)
C9 C7 C4 111.0(4)
C7 C8 H8A 109.5
C7 C8 H8B 109.5
H8A C8 H8B 109.5
C7 C8 H8C 109.5
H8A C8 H8C 109.5
H8B C8 H8C 109.5
C7 C9 H9A 109.5
C7 C9 H9B 109.5
H9A C9 H9B 109.5
C7 C9 H9C 109.5
H9A C9 H9C 109.5
H9B C9 H9C 109.5
C7 C10 H10A 109.5
C7 C10 H10B 109.5
H10A C10 H10B 109.5
C7 C10 H10C 109.5
H10A C10 H10C 109.5
H10B C10 H10C 109.5
C13 C11 C12 110.1(4)
C13 C11 C14 107.2(4)
C12 C11 C14 107.9(4)
C13 C11 C6 110.1(4)
C12 C11 C6 109.7(3)
C14 C11 C6 111.8(4)
C11 C12 H12A 109.5
C11 C12 H12B 109.5
H12A C12 H12B 109.5
C11 C12 H12C 109.5
H12A C12 H12C 109.5
H12B C12 H12C 109.5
C11 C13 H13A 109.5
C11 C13 H13B 109.5
H13A C13 H13B 109.5
C11 C13 H13C 109.5
H13A C13 H13C 109.5
H13B C13 H13C 109.5
C11 C14 H14A 109.5
C11 C14 H14B 109.5
H14A C14 H14B 109.5
C11 C14 H14C 109.5
H14A C14 H14C 109.5
H14B C14 H14C 109.5
O2 C15 C16 120.9(3)
O2 C15 C20 122.1(4)
C16 C15 C20 117.0(4)
C17 C16 C15 123.0(4)
C17 C16 S1 119.9(3)
C15 C16 S1 116.9(3)
C16 C17 C18 120.8(4)
C16 C17 H17A 119.6
C18 C17 H17A 119.6
C17 C18 C19 115.9(4)
C17 C18 C21 123.4(4)
C19 C18 C21 120.7(4)
C20 C19 C18 125.7(4)
C20 C19 H19A 117.2
C18 C19 H19A 117.2
C19 C20 C15 117.3(4)
C19 C20 C25 121.6(4)
C15 C20 C25 121.1(4)
C22 C21 C23 106.6(6)
C22 C21 C24 106.2(6)
C23 C21 C24 108.4(6)
C22 C21 C18 112.5(4)
C23 C21 C18 110.3(4)
C24 C21 C18 112.5(4)
C21 C22 H22A 109.5
C21 C22 H22B 109.5
H22A C22 H22B 109.5
C21 C22 H22C 109.5
H22A C22 H22C 109.5
H22B C22 H22C 109.5
C21 C23 H23A 109.5
C21 C23 H23B 109.5
H23A C23 H23B 109.5
C21 C23 H23C 109.5
H23A C23 H23C 109.5
H23B C23 H23C 109.5
C21 C24 H24A 109.5
C21 C24 H24B 109.5
H24A C24 H24B 109.5
C21 C24 H24C 109.5
H24A C24 H24C 109.5
H24B C24 H24C 109.5
C27 C25 C28 112.6(5)
C27 C25 C20 110.2(5)
C28 C25 C20 108.8(4)
C27 C25 C26 107.7(5)
C28 C25 C26 106.8(5)
C20 C25 C26 110.7(4)
C25 C26 H26A 109.5
C25 C26 H26B 109.5
H26A C26 H26B 109.5
C25 C26 H26C 109.5
H26A C26 H26C 109.5
H26B C26 H26C 109.5
C25 C27 H27A 109.5
C25 C27 H27B 109.5
H27A C27 H27B 109.5
C25 C27 H27C 109.5
H27A C27 H27C 109.5
H27B C27 H27C 109.5
C25 C28 H28A 109.5
C25 C28 H28B 109.5
H28A C28 H28B 109.5
C25 C28 H28C 109.5
H28A C28 H28C 109.5
H28B C28 H28C 109.5
C30 C29 Al1 124.0(4)
C30 C29 H29A 106.3
Al1 C29 H29A 106.3
C30 C29 H29B 106.3
Al1 C29 H29B 106.3
H29A C29 H29B 106.4
C29 C30 C31 116.8(6)
C29 C30 C32 106.4(5)
C31 C30 C32 107.3(6)
C29 C30 H30A 108.7
C31 C30 H30A 108.7
C32 C30 H30A 108.7
C30 C31 H31A 109.5
C30 C31 H31B 109.5
H31A C31 H31B 109.5
C30 C31 H31C 109.5
H31A C31 H31C 109.5
H31B C31 H31C 109.5
C30 C32 H32A 109.5
C30 C32 H32B 109.5
H32A C32 H32B 109.5
C30 C32 H32C 109.5
H32A C32 H32C 109.5
H32B C32 H32C 109.5
C33 O3 C36 108.8(3)
C33 O3 Al1 125.9(3)
C36 O3 Al1 119.8(3)
O3 C33 C34 106.1(4)
O3 C33 H33A 110.5
C34 C33 H33A 110.5
O3 C33 H33B 110.5
C34 C33 H33B 110.5
H33A C33 H33B 108.7
C35 C34 C33 106.4(4)
C35 C34 H34A 110.5
C33 C34 H34A 110.5
C35 C34 H34B 110.5
C33 C34 H34B 110.5
H34A C34 H34B 108.6
C34 C35 C36 106.3(4)
C34 C35 H35A 110.5
C36 C35 H35A 110.5
C34 C35 H35B 110.5
C36 C35 H35B 110.5
H35A C35 H35B 108.7
C35 C36 O3 104.9(4)
C35 C36 H36A 110.8
O3 C36 H36A 110.8
C35 C36 H36B 110.8
O3 C36 H36B 110.8
H36A C36 H36B 108.8

loop_
_geom_bond_atom_site_label_1
_geom_bond_atom_site_label_2
_geom_bond_distance
Al1 O2 1.760(3)
Al1 O1 1.773(3)
Al1 O3 1.945(3)
Al1 C29 1.957(5)
Al1 S1 2.6082(15)
O1 C1 1.331(4)
O2 C15 1.325(5)
S1 C2 1.773(4)
S1 C16 1.776(4)
C1 C6 1.392(5)
C1 C2 1.412(5)
C2 C3 1.374(5)
C3 C4 1.372(6)
C3 H3A 0.9500
C4 C5 1.393(5)
C4 C7 1.540(6)
C5 C6 1.387(5)
C5 H5A 0.9500
C6 C11 1.549(5)
C7 C10 1.443(4)
C7 C8 1.443(4)
C7 C9 1.443(4)
C8 H8A 0.9800
C8 H8B 0.9800
C8 H8C 0.9800
C9 H9A 0.9800
C9 H9B 0.9800
C9 H9C 0.9800
C10 H10A 0.9800
C10 H10B 0.9800
C10 H10C 0.9800
C11 C13 1.513(7)
C11 C12 1.520(6)
C11 C14 1.530(6)
C12 H12A 0.9800
C12 H12B 0.9800
C12 H12C 0.9800
C13 H13A 0.9800
C13 H13B 0.9800
C13 H13C 0.9800
C14 H14A 0.9800
C14 H14B 0.9800
C14 H14C 0.9800
C15 C16 1.411(5)
C15 C20 1.416(5)
C16 C17 1.370(5)
C17 C18 1.375(5)
C17 H17A 0.9500
C18 C19 1.401(6)
C18 C21 1.516(6)
C19 C20 1.373(6)
C19 H19A 0.9500
C20 C25 1.533(6)
C21 C22 1.498(5)
C21 C23 1.498(5)
C21 C24 1.498(5)
C22 H22A 0.9800
C22 H22B 0.9800
C22 H22C 0.9800
C23 H23A 0.9800
C23 H23B 0.9800
C23 H23C 0.9800
C24 H24A 0.9800
C24 H24B 0.9800
C24 H24C 0.9800
C25 C27 1.505(8)
C25 C28 1.506(8)
C25 C26 1.557(7)
C26 H26A 0.9800
C26 H26B 0.9800
C26 H26C 0.9800
C27 H27A 0.9800
C27 H27B 0.9800
C27 H27C 0.9800
C28 H28A 0.9800
C28 H28B 0.9800
C28 H28C 0.9800
C29 C30 1.399(8)
C29 H29A 0.9900
C29 H29B 0.9900
C30 C31 1.564(6)
C30 C32 1.565(6)
C30 H30A 1.0000
C31 H31A 0.9800
C31 H31B 0.9800
C31 H31C 0.9800
C32 H32A 0.9800
C32 H32B 0.9800
C32 H32C 0.9800
O3 C33 1.430(5)
O3 C36 1.464(5)
C33 C34 1.477(6)
C33 H33A 0.9900
C33 H33B 0.9900
C34 C35 1.442(7)
C34 H34A 0.9900
C34 H34B 0.9900
C35 C36 1.447(7)
C35 H35A 0.9900
C35 H35B 0.9900
C36 H36A 0.9900
C36 H36B 0.9900

loop_
_geom_torsion_atom_site_label_1
_geom_torsion_atom_site_label_2
_geom_torsion_atom_site_label_3
_geom_torsion_atom_site_label_4
_geom_torsion
O2 Al1 O1 C1 70.6(3)
O3 Al1 O1 C1 162.8(3)
C29 Al1 O1 C1 -94.3(4)
S1 Al1 O1 C1 -6.5(3)
O1 Al1 O2 C15 -76.3(3)
O3 Al1 O2 C15 -168.8(3)
C29 Al1 O2 C15 90.0(4)
S1 Al1 O2 C15 0.3(3)
O2 Al1 S1 C2 -109.80(15)
O1 Al1 S1 C2 6.57(14)
O3 Al1 S1 C2 -50.6(5)
C29 Al1 S1 C2 133.0(2)
O2 Al1 S1 C16 -4.31(15)
O1 Al1 S1 C16 112.06(15)
O3 Al1 S1 C16 54.9(5)
C29 Al1 S1 C16 -121.5(2)
Al1 O1 C1 C6 -176.3(3)
Al1 O1 C1 C2 3.0(5)
O1 C1 C2 C3 -178.9(3)
C6 C1 C2 C3 0.4(5)
O1 C1 C2 S1 5.5(5)
C6 C1 C2 S1 -175.2(3)
C16 S1 C2 C3 86.2(3)
Al1 S1 C2 C3 176.8(3)
C16 S1 C2 C1 -98.1(3)
Al1 S1 C2 C1 -7.5(3)
C1 C2 C3 C4 0.0(6)
S1 C2 C3 C4 175.5(3)
C2 C3 C4 C5 -0.4(6)
C2 C3 C4 C7 -179.9(4)
C3 C4 C5 C6 0.5(6)
C7 C4 C5 C6 180.0(4)
C4 C5 C6 C1 -0.1(6)
C4 C5 C6 C11 179.5(4)
O1 C1 C6 C5 178.9(3)
C2 C1 C6 C5 -0.3(5)
O1 C1 C6 C11 -0.7(6)
C2 C1 C6 C11 -180.0(3)
C3 C4 C7 C10 -44.5(7)
C5 C4 C7 C10 136.1(5)
C3 C4 C7 C8 -167.5(6)
C5 C4 C7 C8 13.1(7)
C3 C4 C7 C9 76.3(6)
C5 C4 C7 C9 -103.2(6)
C5 C6 C11 C13 121.1(4)
C1 C6 C11 C13 -59.3(5)
C5 C6 C11 C12 -117.6(4)
C1 C6 C11 C12 62.1(5)
C5 C6 C11 C14 2.1(5)
C1 C6 C11 C14 -178.3(4)
Al1 O2 C15 C16 5.8(5)
Al1 O2 C15 C20 -174.3(3)
O2 C15 C16 C17 175.0(3)
C20 C15 C16 C17 -4.9(6)
O2 C15 C16 S1 -10.4(5)
C20 C15 C16 S1 169.6(3)
C2 S1 C16 C17 -86.2(3)
Al1 S1 C16 C17 -177.1(3)
C2 S1 C16 C15 99.1(3)
Al1 S1 C16 C15 8.1(3)
C15 C16 C17 C18 0.4(6)
S1 C16 C17 C18 -174.0(3)
C16 C17 C18 C19 2.1(6)
C16 C17 C18 C21 -177.1(4)
C17 C18 C19 C20 0.1(7)
C21 C18 C19 C20 179.3(4)
C18 C19 C20 C15 -4.6(7)
C18 C19 C20 C25 178.3(5)
O2 C15 C20 C19 -173.2(4)
C16 C15 C20 C19 6.7(6)
O2 C15 C20 C25 3.9(6)
C16 C15 C20 C25 -176.2(4)
C17 C18 C21 C22 12.9(7)
C19 C18 C21 C22 -166.2(6)
C17 C18 C21 C23 -106.0(6)
C19 C18 C21 C23 74.9(6)
C17 C18 C21 C24 132.9(6)
C19 C18 C21 C24 -46.2(7)
C19 C20 C25 C27 -129.4(5)
C15 C20 C25 C27 53.6(6)
C19 C20 C25 C28 106.8(5)
C15 C20 C25 C28 -70.2(6)
C19 C20 C25 C26 -10.3(7)
C15 C20 C25 C26 172.8(5)
O2 Al1 C29 C30 -132.1(5)
O1 Al1 C29 C30 32.4(6)
O3 Al1 C29 C30 131.6(5)
S1 Al1 C29 C30 -49.3(6)
Al1 C29 C30 C31 164.0(4)
Al1 C29 C30 C32 -76.3(7)
O2 Al1 O3 C33 34.2(4)
O1 Al1 O3 C33 -80.3(4)
C29 Al1 O3 C33 152.2(4)
S1 Al1 O3 C33 -24.1(7)
O2 Al1 O3 C36 -175.1(3)
O1 Al1 O3 C36 70.4(3)
C29 Al1 O3 C36 -57.1(4)
S1 Al1 O3 C36 126.6(5)
C36 O3 C33 C34 -1.9(6)
Al1 O3 C33 C34 151.5(4)
O3 C33 C34 C35 -15.1(7)
C33 C34 C35 C36 26.5(7)
C34 C35 C36 O3 -27.3(6)
C33 O3 C36 C35 18.0(5)
Al1 O3 C36 C35 -137.3(4)
